data_7151797
loop_
_publ_author_name
'Chen, Maliang'
'Lv, Xin'
'Liu, Yunlong'
'Zhao, Yun'
'Liu, Jing'
'Wang, Pi'
'Guo, Wei'

_publ_section_title
;
 An 2-(2'-aminophenyl)benzoxazole-based OFF-ON fluorescent chemosensor
 for Zn2+ in aqueous solution.
;
_journal_issue 7
_journal_name_full 'Organic &amp; biomolecular chemistry'
_journal_page_first 2345
_journal_page_last 2349
_journal_paper_doi 10.1039/c0ob00983k
_journal_volume 9
_journal_year 2011
_chemical_formula_sum 'C21 H18 Cl2 N4 O2 Zn'
_chemical_formula_weight 494.66
_chemical_name_systematic
;
?
;
_space_group_IT_number 2
_symmetry_cell_setting triclinic
_symmetry_space_group_name_Hall '-P 1'
_symmetry_space_group_name_H-M 'P -1'
_atom_sites_solution_hydrogens geom
_atom_sites_solution_primary direct
_atom_sites_solution_secondary difmap
_audit_creation_method SHELXL-97
_cell_angle_alpha 75.65(3)
_cell_angle_beta 74.28(3)
_cell_angle_gamma 86.28(3)
_cell_formula_units_Z 2
_cell_length_a 8.6993(17)
_cell_length_b 10.744(2)
_cell_length_c 11.593(2)
_cell_measurement_reflns_used 3598
_cell_measurement_temperature 113(2)
_cell_measurement_theta_max 27.851
_cell_measurement_theta_min 1.879
_cell_volume 1010.5(4)
_computing_cell_refinement crystalclear
_computing_data_collection 'crystalclear(Rigaku/MSC Inc., 2005)'
_computing_data_reduction crystalclear
_computing_molecular_graphics 'Bruker SHELXTL'
_computing_publication_material 'Bruker SHELXTL'
_computing_structure_refinement 'SHELXL-97 (Sheldrick, 1997)'
_computing_structure_solution 'SHELXS-97 (Sheldrick, 1990)'
_diffrn_ambient_temperature 113(2)
_diffrn_detector_area_resol_mean 7.31
_diffrn_measured_fraction_theta_full 0.994
_diffrn_measured_fraction_theta_max 0.994
_diffrn_measurement_device_type 'rigaku saturn CCD area detector'
_diffrn_measurement_method '\w and \f scans'
_diffrn_radiation_monochromator confocal
_diffrn_radiation_source 'rotating anode'
_diffrn_radiation_type MoK\a
_diffrn_radiation_wavelength 0.71073
_diffrn_reflns_av_R_equivalents 0.0382
_diffrn_reflns_av_sigmaI/netI 0.0519
_diffrn_reflns_limit_h_max 9
_diffrn_reflns_limit_h_min -10
_diffrn_reflns_limit_k_max 12
_diffrn_reflns_limit_k_min -12
_diffrn_reflns_limit_l_max 13
_diffrn_reflns_limit_l_min -13
_diffrn_reflns_number 9125
_diffrn_reflns_theta_full 25.01
_diffrn_reflns_theta_max 25.01
_diffrn_reflns_theta_min 1.88
_diffrn_standards_decay_% 0
_diffrn_standards_interval_count 0
_diffrn_standards_interval_time 0
_diffrn_standards_number 0
_exptl_absorpt_coefficient_mu 1.506
_exptl_absorpt_correction_T_max 0.8639
_exptl_absorpt_correction_T_min 0.7526
_exptl_absorpt_correction_type multi-scan
_exptl_absorpt_process_details crystalclear
_exptl_crystal_density_diffrn 1.626
_exptl_crystal_density_method 'not measured'
_exptl_crystal_F_000 504
_exptl_crystal_size_max 0.20
_exptl_crystal_size_mid 0.18
_exptl_crystal_size_min 0.10
_refine_diff_density_max 0.495
_refine_diff_density_min -0.537
_refine_diff_density_rms 0.092
_refine_ls_extinction_coef 0.068(4)
_refine_ls_extinction_expression Fc^*^=kFc[1+0.001xFc^2^\l^3^/sin(2\q)]^-1/4^
_refine_ls_extinction_method SHELXL
_refine_ls_goodness_of_fit_ref 1.022
_refine_ls_hydrogen_treatment mixed
_refine_ls_matrix_type full
_refine_ls_number_parameters 278
_refine_ls_number_reflns 3541
_refine_ls_number_restraints 2
_refine_ls_restrained_S_all 1.021
_refine_ls_R_factor_all 0.0380
_refine_ls_R_factor_gt 0.0319
_refine_ls_shift/su_max 0.002
_refine_ls_shift/su_mean 0.000
_refine_ls_structure_factor_coef Fsqd
_refine_ls_weighting_details 'calc w=1/[\s^2^(Fo^2^)+(0.0710P)^2^+0.0000P] where P=(Fo^2^+2Fc^2^)/3'
_refine_ls_weighting_scheme calc
_refine_ls_wR_factor_gt 0.0946
_refine_ls_wR_factor_ref 0.1052
_reflns_number_gt 2797
_reflns_number_total 3541
_reflns_threshold_expression >2sigma(I)
_cod_data_source_file c0ob00983k.txt
_cod_data_source_block shelxl
_cod_depositor_comments
;
The following automatic conversions were performed:
'_symmetry_cell_setting' value 'Triclinic' changed to 'triclinic'
according to '/home/saulius/struct/CIF-dictionaries/cif_core.dic'
dictionary named 'cif_core.dic' version 2.4.1 from
2010-06-29.

'_exptl_absorpt_correction_type' value 'MULTI-SCAN' changed
to 'multi-scan' according to
'/home/saulius/struct/CIF-dictionaries/cif_core.dic' dictionary named
'cif_core.dic' version 2.4.1 from 2010-06-29.

Automatic conversion script
Id: cif_fix_enum 1555 2011-01-17 13:19:09Z saulius 
;
_cod_original_cell_volume 1010.6(3)
_cod_original_sg_symbol_H-M P-1
_cod_database_code 7151797

loop_
_symmetry_equiv_pos_as_xyz
'x, y, z'
'-x, -y, -z'

loop_
_atom_site_label
_atom_site_type_symbol
_atom_site_fract_x
_atom_site_fract_y
_atom_site_fract_z
_atom_site_U_iso_or_equiv
_atom_site_adp_type
_atom_site_occupancy
_atom_site_symmetry_multiplicity
_atom_site_calc_flag
_atom_site_refinement_flags
_atom_site_disorder_assembly
_atom_site_disorder_group
Zn1 Zn 0.44652(4) 0.16962(3) 1.13379(3) 0.01479(16) Uani 1 1 d . . .
Cl1 Cl 0.29104(8) 0.00507(7) 1.25433(7) 0.0208(2) Uani 1 1 d . . .
Cl2 Cl 0.33932(9) 0.36585(7) 1.12224(7) 0.0219(2) Uani 1 1 d . . .
O1 O 0.4841(2) 0.38508(19) 0.36363(17) 0.0145(4) Uani 1 1 d . . .
O2 O 0.3695(2) 0.1411(2) 0.94721(17) 0.0215(5) Uani 1 1 d . . .
N1 N 0.6152(3) 0.3558(2) 0.5112(2) 0.0126(5) Uani 1 1 d . . .
N2 N 0.4479(3) 0.2442(2) 0.7411(2) 0.0118(5) Uani 1 1 d D . .
H2A H 0.537(2) 0.274(3) 0.6816(19) 0.014 Uiso 1 1 d D . .
N3 N 0.6509(3) 0.1821(2) 0.9830(2) 0.0144(5) Uani 1 1 d D . .
H3A H 0.676(3) 0.1018(14) 0.976(3) 0.017 Uiso 1 1 d D . .
N4 N 0.6336(3) 0.1494(2) 1.2234(2) 0.0129(5) Uani 1 1 d . . .
C1 C 0.6366(3) 0.4339(3) 0.3077(2) 0.0139(6) Uani 1 1 d . . .
C2 C 0.7023(4) 0.4898(3) 0.1850(3) 0.0200(7) Uani 1 1 d . . .
H2 H 0.6434 0.5014 0.1250 0.024 Uiso 1 1 calc R . .
C3 C 0.8594(4) 0.5276(3) 0.1550(3) 0.0216(7) Uani 1 1 d . . .
H3 H 0.9106 0.5674 0.0716 0.026 Uiso 1 1 calc R . .
C4 C 0.9462(4) 0.5091(3) 0.2438(3) 0.0209(7) Uani 1 1 d . . .
H4 H 1.0550 0.5348 0.2187 0.025 Uiso 1 1 calc R . .
C5 C 0.8768(3) 0.4544(3) 0.3670(3) 0.0174(7) Uani 1 1 d . . .
H5 H 0.9350 0.4432 0.4274 0.021 Uiso 1 1 calc R . .
C6 C 0.7178(3) 0.4166(3) 0.3985(2) 0.0138(6) Uani 1 1 d . . .
C7 C 0.4828(3) 0.3393(3) 0.4851(2) 0.0130(6) Uani 1 1 d . . .
C8 C 0.3361(3) 0.2763(3) 0.5666(2) 0.0131(6) Uani 1 1 d . . .
C9 C 0.2083(3) 0.2638(3) 0.5184(3) 0.0152(6) Uani 1 1 d . . .
H9 H 0.2176 0.2971 0.4329 0.018 Uiso 1 1 calc R . .
C10 C 0.0687(3) 0.2036(3) 0.5941(3) 0.0185(7) Uani 1 1 d . . .
H10 H -0.0173 0.1950 0.5607 0.022 Uiso 1 1 calc R . .
C11 C 0.0547(3) 0.1556(3) 0.7190(3) 0.0178(7) Uani 1 1 d . . .
H11 H -0.0416 0.1145 0.7709 0.021 Uiso 1 1 calc R . .
C12 C 0.1783(3) 0.1665(3) 0.7693(3) 0.0152(6) Uani 1 1 d . . .
H12 H 0.1670 0.1327 0.8551 0.018 Uiso 1 1 calc R . .
C13 C 0.3210(3) 0.2277(3) 0.6938(2) 0.0125(6) Uani 1 1 d . . .
C14 C 0.4645(3) 0.2066(3) 0.8568(3) 0.0153(6) Uani 1 1 d . . .
C15 C 0.6159(3) 0.2567(3) 0.8688(2) 0.0143(6) Uani 1 1 d . . .
H15A H 0.7055 0.2492 0.7970 0.017 Uiso 1 1 calc R . .
H15B H 0.6031 0.3486 0.8704 0.017 Uiso 1 1 calc R . .
C16 C 0.7811(3) 0.2382(3) 1.0128(2) 0.0154(6) Uani 1 1 d . . .
H16A H 0.7703 0.3329 0.9942 0.018 Uiso 1 1 calc R . .
H16B H 0.8850 0.2170 0.9606 0.018 Uiso 1 1 calc R . .
C17 C 0.7781(3) 0.1880(3) 1.1471(2) 0.0120(6) Uani 1 1 d . . .
C18 C 0.9130(3) 0.1846(3) 1.1895(3) 0.0169(7) Uani 1 1 d . . .
H18 H 1.0139 0.2108 1.1337 0.020 Uiso 1 1 calc R . .
C19 C 0.8976(3) 0.1421(3) 1.3155(3) 0.0176(7) Uani 1 1 d . . .
H19 H 0.9877 0.1404 1.3474 0.021 Uiso 1 1 calc R . .
C20 C 0.7489(4) 0.1022(3) 1.3941(3) 0.0182(7) Uani 1 1 d . . .
H20 H 0.7358 0.0724 1.4805 0.022 Uiso 1 1 calc R . .
C21 C 0.6209(4) 0.1063(3) 1.3449(3) 0.0161(6) Uani 1 1 d . . .
H21 H 0.5197 0.0777 1.3988 0.019 Uiso 1 1 calc R . .

loop_
_atom_site_aniso_label
_atom_site_aniso_U_11
_atom_site_aniso_U_22
_atom_site_aniso_U_33
_atom_site_aniso_U_23
_atom_site_aniso_U_13
_atom_site_aniso_U_12
Zn1 0.0097(2) 0.0146(2) 0.0191(2) -0.00349(15) -0.00191(15) -0.00303(14)
Cl1 0.0158(4) 0.0171(4) 0.0275(4) -0.0022(3) -0.0036(3) -0.0062(3)
Cl2 0.0257(4) 0.0186(4) 0.0220(4) -0.0048(3) -0.0084(3) 0.0042(3)
O1 0.0156(10) 0.0152(11) 0.0140(10) -0.0030(8) -0.0064(8) 0.0000(9)
O2 0.0212(11) 0.0326(13) 0.0106(10) -0.0016(9) -0.0062(9) -0.0037(10)
N1 0.0101(12) 0.0127(13) 0.0151(12) -0.0047(10) -0.0026(10) 0.0011(10)
N2 0.0079(12) 0.0178(14) 0.0075(12) -0.0034(10) 0.0023(9) -0.0026(10)
N3 0.0151(13) 0.0152(14) 0.0161(12) -0.0053(11) -0.0080(10) -0.0002(10)
N4 0.0139(12) 0.0117(13) 0.0123(12) -0.0041(10) -0.0006(10) -0.0015(10)
C1 0.0159(15) 0.0103(15) 0.0163(15) -0.0057(12) -0.0039(12) 0.0019(12)
C2 0.0339(19) 0.0117(16) 0.0157(15) -0.0060(13) -0.0073(13) 0.0039(13)
C3 0.0331(19) 0.0126(16) 0.0140(15) -0.0033(13) 0.0027(13) -0.0028(13)
C4 0.0200(17) 0.0146(17) 0.0266(17) -0.0064(14) -0.0020(13) -0.0015(13)
C5 0.0209(16) 0.0145(16) 0.0186(15) -0.0059(13) -0.0060(12) -0.0013(13)
C6 0.0152(15) 0.0093(15) 0.0176(15) -0.0046(12) -0.0046(12) 0.0023(12)
C7 0.0233(16) 0.0092(15) 0.0090(14) -0.0044(11) -0.0070(12) 0.0018(12)
C8 0.0178(15) 0.0103(15) 0.0144(14) -0.0064(12) -0.0064(11) -0.0004(12)
C9 0.0180(15) 0.0177(16) 0.0140(14) -0.0067(12) -0.0092(12) 0.0028(12)
C10 0.0132(15) 0.0213(17) 0.0254(17) -0.0105(14) -0.0077(12) -0.0017(13)
C11 0.0136(15) 0.0139(16) 0.0275(17) -0.0091(13) -0.0042(13) -0.0004(12)
C12 0.0155(15) 0.0130(16) 0.0172(15) -0.0053(12) -0.0033(12) 0.0006(12)
C13 0.0132(15) 0.0110(15) 0.0163(15) -0.0074(12) -0.0059(11) 0.0034(11)
C14 0.0166(15) 0.0143(16) 0.0169(15) -0.0070(13) -0.0059(12) 0.0054(12)
C15 0.0139(15) 0.0198(17) 0.0118(14) -0.0065(12) -0.0053(12) 0.0010(12)
C16 0.0104(14) 0.0237(17) 0.0121(14) -0.0062(13) -0.0007(11) -0.0028(12)
C17 0.0115(14) 0.0097(15) 0.0144(15) -0.0052(12) -0.0010(11) 0.0009(11)
C18 0.0124(15) 0.0161(16) 0.0248(17) -0.0079(13) -0.0065(12) 0.0010(12)
C19 0.0192(16) 0.0180(17) 0.0189(15) -0.0085(13) -0.0075(12) 0.0033(13)
C20 0.0297(18) 0.0150(16) 0.0133(15) -0.0057(13) -0.0103(13) 0.0044(13)
C21 0.0214(16) 0.0151(16) 0.0112(14) -0.0035(12) -0.0027(12) -0.0011(13)

loop_
_atom_type_symbol
_atom_type_description
_atom_type_scat_dispersion_real
_atom_type_scat_dispersion_imag
_atom_type_scat_source
C C 0.0033 0.0016 'International Tables Vol C Tables 4.2.6.8 and 6.1.1.4'
H H 0.0000 0.0000 'International Tables Vol C Tables 4.2.6.8 and 6.1.1.4'
N N 0.0061 0.0033 'International Tables Vol C Tables 4.2.6.8 and 6.1.1.4'
O O 0.0106 0.0060 'International Tables Vol C Tables 4.2.6.8 and 6.1.1.4'
Cl Cl 0.1484 0.1585 'International Tables Vol C Tables 4.2.6.8 and 6.1.1.4'
Zn Zn 0.2839 1.4301 'International Tables Vol C Tables 4.2.6.8 and 6.1.1.4'

loop_
_geom_angle_atom_site_label_1
_geom_angle_atom_site_label_2
_geom_angle_atom_site_label_3
_geom_angle
_geom_angle_site_symmetry_1
_geom_angle_site_symmetry_3
_geom_angle_publ_flag
N3 Zn1 N4 78.51(9) . . ?
N3 Zn1 Cl1 132.37(8) . . ?
N4 Zn1 Cl1 100.05(7) . . ?
N3 Zn1 Cl2 107.82(8) . . ?
N4 Zn1 Cl2 110.27(7) . . ?
Cl1 Zn1 Cl2 116.77(4) . . ?
C7 O1 C1 104.0(2) . . ?
C7 N1 C6 104.8(2) . . ?
C14 N2 C13 130.6(2) . . ?
C14 N2 H2A 115.9(19) . . ?
C13 N2 H2A 112.8(18) . . ?
C15 N3 C16 112.8(2) . . ?
C15 N3 Zn1 110.52(17) . . ?
C16 N3 Zn1 107.80(16) . . ?
C15 N3 H3A 108.7(19) . . ?
C16 N3 H3A 109.8(19) . . ?
Zn1 N3 H3A 107.1(18) . . ?
C21 N4 C17 118.4(2) . . ?
C21 N4 Zn1 127.22(18) . . ?
C17 N4 Zn1 114.31(18) . . ?
C2 C1 O1 128.1(3) . . ?
C2 C1 C6 124.1(3) . . ?
O1 C1 C6 107.8(2) . . ?
C1 C2 C3 115.4(3) . . ?
C1 C2 H2 122.3 . . ?
C3 C2 H2 122.3 . . ?
C2 C3 C4 122.0(3) . . ?
C2 C3 H3 119.0 . . ?
C4 C3 H3 119.0 . . ?
C5 C4 C3 121.5(3) . . ?
C5 C4 H4 119.2 . . ?
C3 C4 H4 119.2 . . ?
C4 C5 C6 116.9(3) . . ?
C4 C5 H5 121.6 . . ?
C6 C5 H5 121.6 . . ?
C1 C6 C5 120.0(3) . . ?
C1 C6 N1 108.4(2) . . ?
C5 C6 N1 131.6(3) . . ?
N1 C7 O1 115.0(2) . . ?
N1 C7 C8 128.9(2) . . ?
O1 C7 C8 116.1(2) . . ?
C9 C8 C13 119.4(3) . . ?
C9 C8 C7 119.8(2) . . ?
C13 C8 C7 120.7(2) . . ?
C10 C9 C8 120.6(3) . . ?
C10 C9 H9 119.7 . . ?
C8 C9 H9 119.7 . . ?
C9 C10 C11 119.7(3) . . ?
C9 C10 H10 120.1 . . ?
C11 C10 H10 120.1 . . ?
C12 C11 C10 121.1(3) . . ?
C12 C11 H11 119.5 . . ?
C10 C11 H11 119.5 . . ?
C11 C12 C13 120.0(3) . . ?
C11 C12 H12 120.0 . . ?
C13 C12 H12 120.0 . . ?
N2 C13 C12 122.1(2) . . ?
N2 C13 C8 118.8(2) . . ?
C12 C13 C8 119.2(3) . . ?
O2 C14 N2 126.6(3) . . ?
O2 C14 C15 120.9(2) . . ?
N2 C14 C15 112.6(2) . . ?
N3 C15 C14 109.2(2) . . ?
N3 C15 H15A 109.8 . . ?
C14 C15 H15A 109.8 . . ?
N3 C15 H15B 109.8 . . ?
C14 C15 H15B 109.8 . . ?
H15A C15 H15B 108.3 . . ?
N3 C16 C17 111.2(2) . . ?
N3 C16 H16A 109.4 . . ?
C17 C16 H16A 109.4 . . ?
N3 C16 H16B 109.4 . . ?
C17 C16 H16B 109.4 . . ?
H16A C16 H16B 108.0 . . ?
N4 C17 C18 122.3(2) . . ?
N4 C17 C16 115.1(2) . . ?
C18 C17 C16 122.5(2) . . ?
C17 C18 C19 118.6(3) . . ?
C17 C18 H18 120.7 . . ?
C19 C18 H18 120.7 . . ?
C20 C19 C18 119.1(3) . . ?
C20 C19 H19 120.4 . . ?
C18 C19 H19 120.4 . . ?
C21 C20 C19 119.0(3) . . ?
C21 C20 H20 120.5 . . ?
C19 C20 H20 120.5 . . ?
N4 C21 C20 122.5(3) . . ?
N4 C21 H21 118.7 . . ?
C20 C21 H21 118.7 . . ?

loop_
_geom_bond_atom_site_label_1
_geom_bond_atom_site_label_2
_geom_bond_distance
_geom_bond_site_symmetry_2
_geom_bond_publ_flag
Zn1 N3 2.113(2) . ?
Zn1 N4 2.129(2) . ?
Zn1 Cl1 2.2294(12) . ?
Zn1 Cl2 2.2373(10) . ?
O1 C7 1.370(3) . ?
O1 C1 1.383(3) . ?
O2 C14 1.232(3) . ?
N1 C7 1.300(4) . ?
N1 C6 1.397(3) . ?
N2 C14 1.346(4) . ?
N2 C13 1.397(3) . ?
N2 H2A 0.900(10) . ?
N3 C15 1.467(3) . ?
N3 C16 1.473(3) . ?
N3 H3A 0.897(10) . ?
N4 C21 1.345(4) . ?
N4 C17 1.348(3) . ?
C1 C2 1.376(4) . ?
C1 C6 1.388(4) . ?
C2 C3 1.378(4) . ?
C2 H2 0.9500 . ?
C3 C4 1.403(4) . ?
C3 H3 0.9500 . ?
C4 C5 1.383(4) . ?
C4 H4 0.9500 . ?
C5 C6 1.392(4) . ?
C5 H5 0.9500 . ?
C7 C8 1.457(4) . ?
C8 C9 1.399(4) . ?
C8 C13 1.410(4) . ?
C9 C10 1.381(4) . ?
C9 H9 0.9500 . ?
C10 C11 1.386(4) . ?
C10 H10 0.9500 . ?
C11 C12 1.378(4) . ?
C11 H11 0.9500 . ?
C12 C13 1.404(4) . ?
C12 H12 0.9500 . ?
C14 C15 1.507(4) . ?
C15 H15A 0.9900 . ?
C15 H15B 0.9900 . ?
C16 C17 1.510(4) . ?
C16 H16A 0.9900 . ?
C16 H16B 0.9900 . ?
C17 C18 1.386(4) . ?
C18 C19 1.389(4) . ?
C18 H18 0.9500 . ?
C19 C20 1.388(4) . ?
C19 H19 0.9500 . ?
C20 C21 1.375(4) . ?
C20 H20 0.9500 . ?
C21 H21 0.9500 . ?

loop_
_geom_hbond_atom_site_label_D
_geom_hbond_atom_site_label_H
_geom_hbond_atom_site_label_A
_geom_hbond_distance_DH
_geom_hbond_distance_HA
_geom_hbond_distance_DA
_geom_hbond_angle_DHA
_geom_hbond_site_symmetry_A
N2 H2A N1 0.900(10) 1.905(19) 2.683(3) 144(3) .
N3 H3A O2 0.897(10) 2.560(17) 3.370(3) 151(2) 2_657

loop_
_geom_torsion_atom_site_label_1
_geom_torsion_atom_site_label_2
_geom_torsion_atom_site_label_3
_geom_torsion_atom_site_label_4
_geom_torsion
_geom_torsion_site_symmetry_1
_geom_torsion_site_symmetry_2
_geom_torsion_site_symmetry_3
_geom_torsion_site_symmetry_4
_geom_torsion_publ_flag
N4 Zn1 N3 C15 -153.59(19) . . . . ?
Cl1 Zn1 N3 C15 113.22(18) . . . . ?
Cl2 Zn1 N3 C15 -45.77(19) . . . . ?
N4 Zn1 N3 C16 -29.95(19) . . . . ?
Cl1 Zn1 N3 C16 -123.14(17) . . . . ?
Cl2 Zn1 N3 C16 77.87(19) . . . . ?
N3 Zn1 N4 C21 -164.6(3) . . . . ?
Cl1 Zn1 N4 C21 -33.1(2) . . . . ?
Cl2 Zn1 N4 C21 90.5(2) . . . . ?
N3 Zn1 N4 C17 17.16(19) . . . . ?
Cl1 Zn1 N4 C17 148.64(18) . . . . ?
Cl2 Zn1 N4 C17 -87.78(19) . . . . ?
C7 O1 C1 C2 178.8(3) . . . . ?
C7 O1 C1 C6 -0.8(3) . . . . ?
O1 C1 C2 C3 -178.7(3) . . . . ?
C6 C1 C2 C3 0.8(4) . . . . ?
C1 C2 C3 C4 0.5(4) . . . . ?
C2 C3 C4 C5 -1.5(5) . . . . ?
C3 C4 C5 C6 1.0(4) . . . . ?
C2 C1 C6 C5 -1.3(4) . . . . ?
O1 C1 C6 C5 178.4(2) . . . . ?
C2 C1 C6 N1 -179.2(3) . . . . ?
O1 C1 C6 N1 0.4(3) . . . . ?
C4 C5 C6 C1 0.3(4) . . . . ?
C4 C5 C6 N1 177.7(3) . . . . ?
C7 N1 C6 C1 0.2(3) . . . . ?
C7 N1 C6 C5 -177.4(3) . . . . ?
C6 N1 C7 O1 -0.8(3) . . . . ?
C6 N1 C7 C8 177.5(3) . . . . ?
C1 O1 C7 N1 1.0(3) . . . . ?
C1 O1 C7 C8 -177.5(2) . . . . ?
N1 C7 C8 C9 -177.2(3) . . . . ?
O1 C7 C8 C9 1.0(4) . . . . ?
N1 C7 C8 C13 2.9(4) . . . . ?
O1 C7 C8 C13 -178.9(2) . . . . ?
C13 C8 C9 C10 -0.6(4) . . . . ?
C7 C8 C9 C10 179.5(3) . . . . ?
C8 C9 C10 C11 0.4(4) . . . . ?
C9 C10 C11 C12 -0.2(4) . . . . ?
C10 C11 C12 C13 0.3(4) . . . . ?
C14 N2 C13 C12 1.9(4) . . . . ?
C14 N2 C13 C8 -179.3(3) . . . . ?
C11 C12 C13 N2 178.2(3) . . . . ?
C11 C12 C13 C8 -0.5(4) . . . . ?
C9 C8 C13 N2 -178.1(3) . . . . ?
C7 C8 C13 N2 1.8(4) . . . . ?
C9 C8 C13 C12 0.7(4) . . . . ?
C7 C8 C13 C12 -179.4(3) . . . . ?
C13 N2 C14 O2 4.3(5) . . . . ?
C13 N2 C14 C15 -174.2(3) . . . . ?
C16 N3 C15 C14 -170.3(2) . . . . ?
Zn1 N3 C15 C14 -49.5(3) . . . . ?
O2 C14 C15 N3 18.8(4) . . . . ?
N2 C14 C15 N3 -162.6(2) . . . . ?
C15 N3 C16 C17 161.1(2) . . . . ?
Zn1 N3 C16 C17 38.8(3) . . . . ?
C21 N4 C17 C18 0.1(4) . . . . ?
Zn1 N4 C17 C18 178.5(2) . . . . ?
C21 N4 C17 C16 -178.5(2) . . . . ?
Zn1 N4 C17 C16 0.0(3) . . . . ?
N3 C16 C17 N4 -26.4(3) . . . . ?
N3 C16 C17 C18 155.1(3) . . . . ?
N4 C17 C18 C19 -1.2(4) . . . . ?
C16 C17 C18 C19 177.2(3) . . . . ?
C17 C18 C19 C20 1.3(4) . . . . ?
C18 C19 C20 C21 -0.2(4) . . . . ?
C17 N4 C21 C20 1.0(4) . . . . ?
Zn1 N4 C21 C20 -177.2(2) . . . . ?
C19 C20 C21 N4 -1.0(4) . . . . ?
